data_7058088
loop_
_publ_author_name
'Wang, Jun'
'Xu, Guan-Cheng'
'Zhang, Yan-Ping'
'Luo, Hua-Ying'
'Li, Jin-Yao'
'Zhang, Li'
'Jia, Dian-Zeng'

_publ_section_title
;
 Copper(ii) complexes with 4-acyl pyrazolone derivatives and diimine
 coligands: synthesis, structural characterization, DNA binding and
 antitumor activity
;
_journal_issue 6
_journal_name_full 'New Journal of Chemistry'
_journal_page_first 2529
_journal_paper_doi 10.1039/C8NJ02695E
_journal_volume 43
_journal_year 2019
_chemical_formula_sum 'C24 H19 F N4 O3'
_chemical_formula_weight 430.43
_chemical_name_systematic H2L
_space_group_IT_number 2
_space_group_name_Hall '-P 1'
_space_group_name_H-M_alt 'P -1'
_symmetry_cell_setting triclinic
_symmetry_space_group_name_Hall '-P 1'
_symmetry_space_group_name_H-M 'P -1'
_atom_sites_solution_hydrogens geom
_atom_sites_solution_primary direct
_atom_sites_solution_secondary difmap
_audit_creation_method SHELXL-97
_audit_update_record
;
2018-05-08 deposited with the CCDC.
2019-01-07 downloaded from the CCDC.
;
_cell_angle_alpha 61.590(2)
_cell_angle_beta 71.105(2)
_cell_angle_gamma 73.667(2)
_cell_formula_units_Z 2
_cell_length_a 10.634(2)
_cell_length_b 10.978(2)
_cell_length_c 11.159(2)
_cell_measurement_reflns_used 3766
_cell_measurement_temperature 100(2)
_cell_measurement_theta_max 27.5708
_cell_measurement_theta_min 2.4763
_cell_volume 1071.3(3)
_computing_structure_refinement 'SHELXL-97 (Sheldrick, 1997)'
_computing_structure_solution 'SHELXS-97 (Sheldrick, 1990)'
_diffrn_ambient_temperature 100(2)
_diffrn_measured_fraction_theta_full 0.996
_diffrn_measured_fraction_theta_max 0.996
_diffrn_measurement_device_type bruker-CCD
_diffrn_radiation_monochromator graphite
_diffrn_radiation_source 'fine-focus sealed tube'
_diffrn_radiation_type MoK\a
_diffrn_radiation_wavelength 0.71073
_diffrn_reflns_av_R_equivalents 0.0199
_diffrn_reflns_av_sigmaI/netI 0.0278
_diffrn_reflns_limit_h_max 12
_diffrn_reflns_limit_h_min -12
_diffrn_reflns_limit_k_max 13
_diffrn_reflns_limit_k_min -13
_diffrn_reflns_limit_l_max 13
_diffrn_reflns_limit_l_min -12
_diffrn_reflns_number 7518
_diffrn_reflns_theta_full 25.00
_diffrn_reflns_theta_max 25.00
_diffrn_reflns_theta_min 2.13
_exptl_absorpt_coefficient_mu 0.096
_exptl_absorpt_correction_T_max 0.9820
_exptl_absorpt_correction_T_min 0.9801
_exptl_absorpt_correction_type multi-scan
_exptl_absorpt_process_details sadabs
_exptl_crystal_colour yellow
_exptl_crystal_density_diffrn 1.334
_exptl_crystal_density_method 'not measured'
_exptl_crystal_description block
_exptl_crystal_F_000 448
_exptl_crystal_size_max 0.21
_exptl_crystal_size_mid 0.20
_exptl_crystal_size_min 0.19
_refine_diff_density_max 0.261
_refine_diff_density_min -0.208
_refine_diff_density_rms 0.060
_refine_ls_extinction_coef 0.037(3)
_refine_ls_extinction_expression Fc^*^=kFc[1+0.001xFc^2^\l^3^/sin(2\q)]^-1/4^
_refine_ls_extinction_method SHELXL
_refine_ls_goodness_of_fit_ref 1.098
_refine_ls_hydrogen_treatment mixed
_refine_ls_matrix_type full
_refine_ls_number_parameters 293
_refine_ls_number_reflns 3766
_refine_ls_number_restraints 0
_refine_ls_restrained_S_all 1.098
_refine_ls_R_factor_all 0.0422
_refine_ls_R_factor_gt 0.0360
_refine_ls_shift/su_max 0.003
_refine_ls_shift/su_mean 0.000
_refine_ls_structure_factor_coef Fsqd
_refine_ls_weighting_details 'calc w=1/[\s^2^(Fo^2^)+(0.0579P)^2^+0.1496P] where P=(Fo^2^+2Fc^2^)/3'
_refine_ls_weighting_scheme calc
_refine_ls_wR_factor_gt 0.0975
_refine_ls_wR_factor_ref 0.1034
_reflns_number_gt 3275
_reflns_number_total 3766
_reflns_threshold_expression >2sigma(I)
_cod_data_source_file c8nj02695e2.cif
_cod_data_source_block ww
_cod_depositor_comments 'Adding full bibliography for 7058088--7058091.cif.'
_cod_original_cell_volume 1071.4(4)
_cod_original_sg_symbol_H-M P-1
_cod_database_code 7058088

loop_
_symmetry_equiv_pos_as_xyz
'x, y, z'
'-x, -y, -z'

loop_
_atom_site_label
_atom_site_type_symbol
_atom_site_fract_x
_atom_site_fract_y
_atom_site_fract_z
_atom_site_U_iso_or_equiv
_atom_site_adp_type
_atom_site_occupancy
_atom_site_symmetry_multiplicity
_atom_site_calc_flag
_atom_site_refinement_flags
F1 F -0.63343(8) 0.62330(9) 0.86647(8) 0.0367(2) Uani 1 1 d .
O1 O -0.06316(10) 0.58603(9) 0.22122(9) 0.0240(2) Uani 1 1 d .
H1 H -0.0938 0.5296 0.3030 0.036 Uiso 1 1 calc R
O2 O 0.20906(9) 0.57071(9) 0.54399(9) 0.0226(2) Uani 1 1 d .
O3 O 0.18350(9) 0.79527(10) 0.12267(9) 0.0230(2) Uani 1 1 d .
H3 H 0.1834 0.8733 0.0529 0.035 Uiso 1 1 calc R
N1 N -0.12086(11) 0.82251(11) 0.07939(10) 0.0186(3) Uani 1 1 d .
N2 N -0.17441(11) 0.94805(11) 0.09061(11) 0.0207(3) Uani 1 1 d .
N3 N -0.04279(11) 0.65293(11) 0.49591(11) 0.0182(3) Uani 1 1 d .
N4 N 0.07192(11) 0.67940(11) 0.39084(11) 0.0183(3) Uani 1 1 d .
H4 H 0.0657 0.7231 0.3029 0.022 Uiso 1 1 calc R
C1 C 0.02150(15) 0.72102(16) -0.08226(15) 0.0281(3) Uani 1 1 d .
H1A H 0.0718 0.6573 -0.0140 0.034 Uiso 1 1 calc R
C2 C 0.05375(17) 0.71880(17) -0.21225(16) 0.0367(4) Uani 1 1 d .
H2 H 0.1250 0.6513 -0.2318 0.044 Uiso 1 1 calc R
C3 C -0.01654(19) 0.81360(18) -0.31331(16) 0.0418(4) Uani 1 1 d .
H3A H 0.0075 0.8125 -0.4026 0.050 Uiso 1 1 calc R
C4 C -0.12214(19) 0.91018(18) -0.28404(16) 0.0405(4) Uani 1 1 d .
H4A H -0.1702 0.9756 -0.3538 0.049 Uiso 1 1 calc R
C5 C -0.15851(16) 0.91232(15) -0.15357(14) 0.0291(3) Uani 1 1 d .
H5 H -0.2322 0.9774 -0.1331 0.035 Uiso 1 1 calc R
C6 C -0.08539(14) 0.81774(14) -0.05347(13) 0.0218(3) Uani 1 1 d .
C7 C -0.11106(12) 0.71641(13) 0.20744(13) 0.0174(3) Uani 1 1 d .
C8 C -0.15898(12) 0.77294(13) 0.30421(12) 0.0166(3) Uani 1 1 d .
C9 C -0.19744(13) 0.91708(13) 0.22565(13) 0.0190(3) Uani 1 1 d .
C10 C -0.25418(16) 1.02780(14) 0.27837(15) 0.0295(3) Uani 1 1 d .
H10A H -0.2537 1.1204 0.1990 0.044 Uiso 1 1 calc R
H10B H -0.1994 1.0195 0.3384 0.044 Uiso 1 1 calc R
H10C H -0.3467 1.0163 0.3323 0.044 Uiso 1 1 calc R
C11 C -0.15474(13) 0.70057(13) 0.45451(13) 0.0166(3) Uani 1 1 d .
C12 C -0.28116(13) 0.68349(13) 0.56349(13) 0.0183(3) Uani 1 1 d .
C13 C -0.40453(13) 0.71956(14) 0.52708(14) 0.0211(3) Uani 1 1 d .
H13 H -0.4070 0.7580 0.4314 0.025 Uiso 1 1 calc R
C14 C -0.52404(14) 0.70017(15) 0.62854(15) 0.0260(3) Uani 1 1 d .
H14 H -0.6080 0.7245 0.6036 0.031 Uiso 1 1 calc R
C15 C -0.51694(14) 0.64460(14) 0.76611(14) 0.0253(3) Uani 1 1 d .
C16 C -0.39759(15) 0.60927(15) 0.80693(14) 0.0271(3) Uani 1 1 d .
H16 H -0.3967 0.5724 0.9029 0.033 Uiso 1 1 calc R
C17 C -0.27886(14) 0.62856(14) 0.70515(14) 0.0237(3) Uani 1 1 d .
H17 H -0.1956 0.6045 0.7313 0.028 Uiso 1 1 calc R
C18 C 0.19364(13) 0.63868(13) 0.42216(13) 0.0175(3) Uani 1 1 d .
C19 C 0.31122(13) 0.67937(13) 0.30114(13) 0.0177(3) Uani 1 1 d .
C20 C 0.43723(14) 0.63766(14) 0.33368(15) 0.0236(3) Uani 1 1 d .
H20 H 0.4428 0.5873 0.4290 0.028 Uiso 1 1 calc R
C21 C 0.55435(14) 0.66756(16) 0.23115(16) 0.0290(3) Uani 1 1 d .
H21 H 0.6391 0.6373 0.2557 0.035 Uiso 1 1 calc R
C22 C 0.54627(15) 0.74222(16) 0.09214(16) 0.0308(4) Uani 1 1 d .
H22 H 0.6259 0.7635 0.0209 0.037 Uiso 1 1 calc R
C23 C 0.42270(15) 0.78585(15) 0.05675(15) 0.0274(3) Uani 1 1 d .
H23 H 0.4183 0.8377 -0.0388 0.033 Uiso 1 1 calc R
C24 C 0.30462(13) 0.75485(13) 0.15922(14) 0.0199(3) Uani 1 1 d .

loop_
_atom_site_aniso_label
_atom_site_aniso_U_11
_atom_site_aniso_U_22
_atom_site_aniso_U_33
_atom_site_aniso_U_23
_atom_site_aniso_U_13
_atom_site_aniso_U_12
F1 0.0235(5) 0.0414(5) 0.0255(5) -0.0081(4) 0.0074(4) -0.0030(4)
O1 0.0295(6) 0.0183(5) 0.0176(5) -0.0060(4) -0.0007(4) -0.0024(4)
O2 0.0228(5) 0.0250(5) 0.0161(5) -0.0040(4) -0.0077(4) -0.0031(4)
O3 0.0192(5) 0.0248(5) 0.0164(5) 0.0006(4) -0.0066(4) -0.0051(4)
N1 0.0198(6) 0.0204(6) 0.0137(5) -0.0064(4) -0.0026(4) -0.0034(5)
N2 0.0218(6) 0.0189(6) 0.0180(6) -0.0057(5) -0.0044(5) -0.0022(5)
N3 0.0185(6) 0.0189(6) 0.0160(5) -0.0069(4) -0.0019(4) -0.0044(4)
N4 0.0162(6) 0.0223(6) 0.0125(5) -0.0042(4) -0.0024(4) -0.0040(4)
C1 0.0282(8) 0.0320(8) 0.0249(7) -0.0137(6) 0.0015(6) -0.0115(6)
C2 0.0428(10) 0.0426(9) 0.0318(9) -0.0242(8) 0.0080(7) -0.0205(8)
C3 0.0626(12) 0.0509(11) 0.0230(8) -0.0201(8) 0.0006(8) -0.0288(9)
C4 0.0608(12) 0.0435(10) 0.0221(8) -0.0075(7) -0.0150(8) -0.0203(9)
C5 0.0388(9) 0.0294(8) 0.0210(7) -0.0072(6) -0.0097(6) -0.0110(7)
C6 0.0258(7) 0.0258(7) 0.0153(6) -0.0072(5) -0.0008(5) -0.0133(6)
C7 0.0141(6) 0.0183(6) 0.0167(6) -0.0052(5) -0.0026(5) -0.0030(5)
C8 0.0138(6) 0.0193(6) 0.0145(6) -0.0051(5) -0.0019(5) -0.0046(5)
C9 0.0177(7) 0.0203(7) 0.0169(6) -0.0058(5) -0.0035(5) -0.0040(5)
C10 0.0408(9) 0.0210(7) 0.0233(7) -0.0088(6) -0.0057(6) -0.0026(6)
C11 0.0196(7) 0.0147(6) 0.0157(6) -0.0063(5) -0.0039(5) -0.0033(5)
C12 0.0206(7) 0.0164(6) 0.0174(6) -0.0073(5) -0.0024(5) -0.0037(5)
C13 0.0209(7) 0.0222(7) 0.0173(6) -0.0071(5) -0.0030(5) -0.0031(6)
C14 0.0191(7) 0.0267(7) 0.0279(7) -0.0102(6) -0.0041(6) -0.0013(6)
C15 0.0224(7) 0.0234(7) 0.0206(7) -0.0085(6) 0.0056(6) -0.0036(6)
C16 0.0296(8) 0.0298(8) 0.0160(7) -0.0074(6) -0.0013(6) -0.0044(6)
C17 0.0242(7) 0.0258(7) 0.0181(7) -0.0070(6) -0.0043(6) -0.0042(6)
C18 0.0208(7) 0.0138(6) 0.0185(7) -0.0059(5) -0.0070(5) -0.0023(5)
C19 0.0181(7) 0.0157(6) 0.0189(7) -0.0064(5) -0.0047(5) -0.0029(5)
C20 0.0223(7) 0.0238(7) 0.0239(7) -0.0075(6) -0.0090(6) -0.0026(6)
C21 0.0170(7) 0.0342(8) 0.0349(8) -0.0125(7) -0.0087(6) -0.0033(6)
C22 0.0182(7) 0.0381(9) 0.0301(8) -0.0111(7) 0.0010(6) -0.0094(6)
C23 0.0244(8) 0.0306(8) 0.0199(7) -0.0052(6) -0.0019(6) -0.0074(6)
C24 0.0185(7) 0.0182(7) 0.0218(7) -0.0060(5) -0.0069(5) -0.0028(5)

loop_
_atom_type_symbol
_atom_type_description
_atom_type_scat_dispersion_real
_atom_type_scat_dispersion_imag
_atom_type_scat_source
C C 0.0033 0.0016 'International Tables Vol C Tables 4.2.6.8 and 6.1.1.4'
H H 0.0000 0.0000 'International Tables Vol C Tables 4.2.6.8 and 6.1.1.4'
N N 0.0061 0.0033 'International Tables Vol C Tables 4.2.6.8 and 6.1.1.4'
O O 0.0106 0.0060 'International Tables Vol C Tables 4.2.6.8 and 6.1.1.4'
F F 0.0171 0.0103 'International Tables Vol C Tables 4.2.6.8 and 6.1.1.4'

loop_
_geom_angle_atom_site_label_1
_geom_angle_atom_site_label_2
_geom_angle_atom_site_label_3
_geom_angle
C7 O1 H1 109.5
C24 O3 H3 109.5
C7 N1 N2 110.20(10)
C7 N1 C6 129.30(11)
N2 N1 C6 120.50(10)
C9 N2 N1 105.74(10)
C11 N3 N4 115.29(10)
C18 N4 N3 120.29(10)
C18 N4 H4 119.9
N3 N4 H4 119.9
C2 C1 C6 119.08(15)
C2 C1 H1A 120.5
C6 C1 H1A 120.5
C3 C2 C1 120.75(15)
C3 C2 H2 119.6
C1 C2 H2 119.6
C2 C3 C4 119.72(14)
C2 C3 H3A 120.1
C4 C3 H3A 120.1
C3 C4 C5 120.63(15)
C3 C4 H4A 119.7
C5 C4 H4A 119.7
C4 C5 C6 119.05(15)
C4 C5 H5 120.5
C6 C5 H5 120.5
C1 C6 C5 120.73(13)
C1 C6 N1 120.32(12)
C5 C6 N1 118.94(12)
O1 C7 N1 120.37(11)
O1 C7 C8 131.82(11)
N1 C7 C8 107.81(11)
C7 C8 C9 104.90(11)
C7 C8 C11 127.20(11)
C9 C8 C11 127.50(11)
N2 C9 C8 111.35(11)
N2 C9 C10 121.30(11)
C8 C9 C10 127.33(11)
C9 C10 H10A 109.5
C9 C10 H10B 109.5
H10A C10 H10B 109.5
C9 C10 H10C 109.5
H10A C10 H10C 109.5
H10B C10 H10C 109.5
N3 C11 C12 117.39(11)
N3 C11 C8 122.43(11)
C12 C11 C8 120.17(11)
C13 C12 C17 118.98(12)
C13 C12 C11 120.31(11)
C17 C12 C11 120.70(12)
C14 C13 C12 121.09(12)
C14 C13 H13 119.5
C12 C13 H13 119.5
C15 C14 C13 117.97(13)
C15 C14 H14 121.0
C13 C14 H14 121.0
F1 C15 C14 118.38(13)
F1 C15 C16 118.62(12)
C14 C15 C16 123.00(13)
C15 C16 C17 118.65(13)
C15 C16 H16 120.7
C17 C16 H16 120.7
C16 C17 C12 120.30(13)
C16 C17 H17 119.9
C12 C17 H17 119.9
O2 C18 N4 122.69(12)
O2 C18 C19 121.11(12)
N4 C18 C19 116.20(11)
C20 C19 C24 118.32(12)
C20 C19 C18 116.18(11)
C24 C19 C18 125.50(12)
C21 C20 C19 121.93(13)
C21 C20 H20 119.0
C19 C20 H20 119.0
C20 C21 C22 119.10(13)
C20 C21 H21 120.5
C22 C21 H21 120.5
C23 C22 C21 120.27(13)
C23 C22 H22 119.9
C21 C22 H22 119.9
C22 C23 C24 120.94(13)
C22 C23 H23 119.5
C24 C23 H23 119.5
O3 C24 C23 120.38(12)
O3 C24 C19 120.19(11)
C23 C24 C19 119.43(12)

loop_
_geom_bond_atom_site_label_1
_geom_bond_atom_site_label_2
_geom_bond_distance
F1 C15 1.3634(15)
O1 C7 1.3278(16)
O1 H1 0.8400
O2 C18 1.2419(15)
O3 C24 1.3671(16)
O3 H3 0.8400
N1 C7 1.3615(16)
N1 N2 1.3842(15)
N1 C6 1.4296(16)
N2 C9 1.3292(17)
N3 C11 1.2963(17)
N3 N4 1.3769(15)
N4 C18 1.3478(17)
N4 H4 0.8800
C1 C2 1.389(2)
C1 C6 1.390(2)
C1 H1A 0.9500
C2 C3 1.380(2)
C2 H2 0.9500
C3 C4 1.384(3)
C3 H3A 0.9500
C4 C5 1.390(2)
C4 H4A 0.9500
C5 C6 1.391(2)
C5 H5 0.9500
C7 C8 1.3836(18)
C8 C9 1.4099(18)
C8 C11 1.4857(17)
C9 C10 1.4918(19)
C10 H10A 0.9800
C10 H10B 0.9800
C10 H10C 0.9800
C11 C12 1.4790(18)
C12 C13 1.3939(19)
C12 C17 1.4045(18)
C13 C14 1.3905(19)
C13 H13 0.9500
C14 C15 1.376(2)
C14 H14 0.9500
C15 C16 1.378(2)
C16 C17 1.386(2)
C16 H16 0.9500
C17 H17 0.9500
C18 C19 1.4943(18)
C19 C20 1.3961(19)
C19 C24 1.4107(18)
C20 C21 1.385(2)
C20 H20 0.9500
C21 C22 1.387(2)
C21 H21 0.9500
C22 C23 1.384(2)
C22 H22 0.9500
C23 C24 1.3929(19)
C23 H23 0.9500

loop_
_geom_torsion_atom_site_label_1
_geom_torsion_atom_site_label_2
_geom_torsion_atom_site_label_3
_geom_torsion_atom_site_label_4
_geom_torsion
C7 N1 N2 C9 -0.33(14)
C6 N1 N2 C9 179.32(11)
C11 N3 N4 C18 177.78(11)
C6 C1 C2 C3 1.8(2)
C1 C2 C3 C4 -1.3(2)
C2 C3 C4 C5 -0.3(2)
C3 C4 C5 C6 1.3(2)
C2 C1 C6 C5 -0.7(2)
C2 C1 C6 N1 -179.97(12)
C4 C5 C6 C1 -0.8(2)
C4 C5 C6 N1 178.44(12)
C7 N1 C6 C1 -32.2(2)
N2 N1 C6 C1 148.18(12)
C7 N1 C6 C5 148.48(14)
N2 N1 C6 C5 -31.10(17)
N2 N1 C7 O1 179.39(11)
C6 N1 C7 O1 -0.2(2)
N2 N1 C7 C8 0.08(14)
C6 N1 C7 C8 -179.54(12)
O1 C7 C8 C9 -179.01(13)
N1 C7 C8 C9 0.20(14)
O1 C7 C8 C11 7.8(2)
N1 C7 C8 C11 -172.97(12)
N1 N2 C9 C8 0.47(14)
N1 N2 C9 C10 179.17(12)
C7 C8 C9 N2 -0.42(14)
C11 C8 C9 N2 172.72(12)
C7 C8 C9 C10 -179.03(13)
C11 C8 C9 C10 -5.9(2)
N4 N3 C11 C12 -175.88(10)
N4 N3 C11 C8 2.69(17)
C7 C8 C11 N3 64.26(18)
C9 C8 C11 N3 -107.41(16)
C7 C8 C11 C12 -117.21(14)
C9 C8 C11 C12 71.12(17)
N3 C11 C12 C13 -173.59(11)
C8 C11 C12 C13 7.81(18)
N3 C11 C12 C17 5.29(18)
C8 C11 C12 C17 -173.32(12)
C17 C12 C13 C14 -0.89(19)
C11 C12 C13 C14 178.00(12)
C12 C13 C14 C15 0.2(2)
C13 C14 C15 F1 -179.05(12)
C13 C14 C15 C16 0.8(2)
F1 C15 C16 C17 178.86(12)
C14 C15 C16 C17 -1.0(2)
C15 C16 C17 C12 0.2(2)
C13 C12 C17 C16 0.7(2)
C11 C12 C17 C16 -178.19(12)
N3 N4 C18 O2 3.63(18)
N3 N4 C18 C19 -176.66(10)
O2 C18 C19 C20 -0.53(18)
N4 C18 C19 C20 179.75(11)
O2 C18 C19 C24 179.24(12)
N4 C18 C19 C24 -0.48(18)
C24 C19 C20 C21 -0.4(2)
C18 C19 C20 C21 179.39(12)
C19 C20 C21 C22 0.6(2)
C20 C21 C22 C23 -0.1(2)
C21 C22 C23 C24 -0.6(2)
C22 C23 C24 O3 -178.23(12)
C22 C23 C24 C19 0.8(2)
C20 C19 C24 O3 178.71(11)
C18 C19 C24 O3 -1.05(19)
C20 C19 C24 C23 -0.29(19)
C18 C19 C24 C23 179.94(12)
